data_7033353
loop_
_publ_author_name
'Basu Baul, Tushar S.'
'Kundu, Sajal'
'Singh, Palwinder'
'Shaveta, ?'
'Guedes da Silva, M F\'atima C'

_publ_section_title
;
 Insight into inhibition of the human amyloid beta protein precursor (APP:
 PDB ID ) using (E)-N-(pyridin-2-ylmethylene)arylamine (LR) models:
 structure elucidation of a family of ZnX2-LR complexes.
;
_journal_issue 5
_journal_name_full 'Dalton transactions (Cambridge, England : 2003)'
_journal_page_first 2359
_journal_page_last 2369
_journal_paper_doi 10.1039/c4dt03151b
_journal_volume 44
_journal_year 2015
_chemical_formula_moiety 'C13 H12 I2 N2 O Zn'
_chemical_formula_sum 'C13 H12 I2 N2 O Zn'
_chemical_formula_weight 531.44
_chemical_melting_point 608
_chemical_name_systematic
; 
 ? 
;
_space_group_IT_number 14
_symmetry_cell_setting monoclinic
_symmetry_Int_Tables_number 14
_symmetry_space_group_name_Hall '-P 2ybc'
_symmetry_space_group_name_H-M 'P 1 21/c 1'
_atom_sites_solution_hydrogens geom
_atom_sites_solution_primary direct
_atom_sites_solution_secondary difmap
_audit_creation_date 9-Dec-2011
_audit_creation_method SHELXL-97
_audit_update_record
;
2014-09-12 deposited with the CCDC.
2014-12-05 downloaded from the CCDC.
;
_cell_angle_alpha 90.00
_cell_angle_beta 115.907(8)
_cell_angle_gamma 90.00
_cell_formula_units_Z 4
_cell_length_a 8.2724(5)
_cell_length_b 24.7844(10)
_cell_length_c 8.4272(5)
_cell_measurement_reflns_used 6597
_cell_measurement_temperature 160(1)
_cell_measurement_theta_max 29.4196
_cell_measurement_theta_min 2.4544
_cell_volume 1554.16(18)
_computing_cell_refinement 'CrysAlisPro, Version 1.171.35.19 (Agilent Technologies, 2011)'
_computing_data_collection 'CrysAlisPro, Version 1.171.35.19 (Agilent Technologies, 2011)'
_computing_data_reduction 'CrysAlisPro, Version 1.171.35.19 (Agilent Technologies, 2011)'
_computing_molecular_graphics 'ORTEPII (Johnson, 1976)'
_computing_publication_material 'SHELXL97 and PLATON (Spek, 2009)'
_computing_structure_refinement 'SHELXL97 (Sheldrick, 2008)'
_computing_structure_solution 'SHELXS97 (Sheldrick, 2008)'
_diffrn_ambient_temperature 160(1)
_diffrn_detector 'Atlas CCD camera on \k goniostat'
_diffrn_detector_area_resol_mean 10.3801
_diffrn_measured_fraction_theta_full 0.999
_diffrn_measured_fraction_theta_max 0.929
_diffrn_measurement_device_type 'Oxford Diffraction SuperNova, dual radiation diffractometer'
_diffrn_measurement_method '\w scans'
_diffrn_radiation_monochromator mirror
_diffrn_radiation_source 'SuperNova (Mo) X-ray Source'
_diffrn_radiation_type 'Mo K\a'
_diffrn_radiation_wavelength 0.71073
_diffrn_reflns_av_R_equivalents 0.0000
_diffrn_reflns_av_sigmaI/netI 0.0333
_diffrn_reflns_limit_h_max 11
_diffrn_reflns_limit_h_min -11
_diffrn_reflns_limit_k_max 33
_diffrn_reflns_limit_k_min -33
_diffrn_reflns_limit_l_max 11
_diffrn_reflns_limit_l_min -11
_diffrn_reflns_number 27645
_diffrn_reflns_theta_full 26.32
_diffrn_reflns_theta_max 29.57
_diffrn_reflns_theta_min 2.74
_diffrn_standards_decay_% 0
_diffrn_standards_number 0
_exptl_absorpt_coefficient_mu 5.548
_exptl_absorpt_correction_T_max 1.00000
_exptl_absorpt_correction_T_min 0.73640
_exptl_absorpt_correction_type multi-scan
_exptl_absorpt_process_details
;
Empirical absorption correction using spherical harmonics,
 implemented in SCALE3 ABSPACK scaling algorithm.
CrysAlisPro, Version 1.171.35.19 (Agilent Technologies, 2011)
;
_exptl_crystal_colour yellow
_exptl_crystal_density_diffrn 2.271
_exptl_crystal_density_method 'not measured'
_exptl_crystal_description tablet
_exptl_crystal_F_000 992
_exptl_crystal_recrystallization_method 'Re-crystallisation from solvent: MeCN'
_exptl_crystal_size_max 0.20
_exptl_crystal_size_mid 0.15
_exptl_crystal_size_min 0.05
_refine_diff_density_max 2.784
_refine_diff_density_min -1.645
_refine_diff_density_rms 0.266
_refine_ls_extinction_method none
_refine_ls_goodness_of_fit_ref 1.075
_refine_ls_hydrogen_treatment constr
_refine_ls_matrix_type full
_refine_ls_number_parameters 174
_refine_ls_number_reflns 7126
_refine_ls_number_restraints 0
_refine_ls_restrained_S_all 1.075
_refine_ls_R_factor_all 0.0868
_refine_ls_R_factor_gt 0.0618
_refine_ls_shift/su_max 0.001
_refine_ls_shift/su_mean 0.000
_refine_ls_structure_factor_coef Fsqd
_refine_ls_weighting_details 'w=1/[\s^2^(Fo^2^)+(0.0875P)^2^+13.4342P] where P=(Fo^2^+2Fc^2^)/3'
_refine_ls_weighting_scheme calc
_refine_ls_wR_factor_gt 0.1653
_refine_ls_wR_factor_ref 0.1811
_reflns_number_gt 5322
_reflns_number_total 7126
_reflns_threshold_expression 'I > 2\s(I)'
_cod_data_source_file c4dt03151b2.cif
_cod_data_source_block 3
_cod_depositor_comments 'Adding full bibliography for 7033351--7033355.cif.'
_cod_original_cell_volume 1554.16(15)
_cod_database_code 7033353
_cell_oxdiff_twin_number 2

loop_
_symmetry_equiv_pos_as_xyz
'x, y, z'
'-x, y+1/2, -z+1/2'
'-x, -y, -z'
'x, -y-1/2, z-1/2'

loop_
_atom_site_label
_atom_site_type_symbol
_atom_site_fract_x
_atom_site_fract_y
_atom_site_fract_z
_atom_site_U_iso_or_equiv
_atom_site_adp_type
_atom_site_occupancy
_atom_site_symmetry_multiplicity
_atom_site_calc_flag
_atom_site_refinement_flags
I1 I 0.51933(7) 0.392410(18) 0.72123(6) 0.02857(14) Uani 1 1 d .
I2 I 0.44320(7) 0.397374(19) 1.19697(6) 0.03008(15) Uani 1 1 d .
Zn1 Zn 0.29974(11) 0.39139(3) 0.86045(11) 0.02224(19) Uani 1 1 d .
O1 O 0.2826(7) 0.2931(2) 0.8744(7) 0.0312(12) Uani 1 1 d .
N1 N 0.1486(8) 0.4635(2) 0.7957(8) 0.0253(12) Uani 1 1 d .
N2 N 0.0449(8) 0.3641(2) 0.6817(7) 0.0221(11) Uani 1 1 d .
C1 C -0.0248(10) 0.4563(3) 0.6783(9) 0.0230(14) Uani 1 1 d .
C2 C -0.1453(11) 0.4983(3) 0.6179(10) 0.0294(16) Uani 1 1 d .
H2 H -0.2667 0.4922 0.5360 0.035 Uiso 1 1 calc R
C3 C -0.0849(11) 0.5499(3) 0.6798(10) 0.0304(16) Uani 1 1 d .
H3 H -0.1650 0.5797 0.6407 0.037 Uiso 1 1 calc R
C4 C 0.0900(12) 0.5574(3) 0.7972(11) 0.0359(18) Uani 1 1 d .
H4 H 0.1342 0.5925 0.8392 0.043 Uiso 1 1 calc R
C5 C 0.2030(11) 0.5127(3) 0.8545(11) 0.0318(16) Uani 1 1 d .
H5 H 0.3240 0.5178 0.9392 0.038 Uiso 1 1 calc R
C6 C -0.0740(10) 0.4011(3) 0.6214(9) 0.0236(14) Uani 1 1 d .
H6 H -0.1937 0.3924 0.5400 0.028 Uiso 1 1 calc R
C7 C 0.0115(10) 0.3097(3) 0.6278(10) 0.0253(14) Uani 1 1 d .
C8 C -0.1351(11) 0.2921(3) 0.4786(10) 0.0304(16) Uani 1 1 d .
H8 H -0.2212 0.3176 0.4052 0.036 Uiso 1 1 calc R
C9 C -0.1582(11) 0.2377(3) 0.4348(12) 0.0341(16) Uani 1 1 d .
H9 H -0.2602 0.2258 0.3331 0.041 Uiso 1 1 calc R
C10 C -0.0298(12) 0.2012(3) 0.5419(11) 0.0354(18) Uani 1 1 d .
H10 H -0.0443 0.1640 0.5115 0.043 Uiso 1 1 calc R
C11 C 0.1181(11) 0.2175(3) 0.6911(11) 0.0331(17) Uani 1 1 d .
H11 H 0.2034 0.1918 0.7641 0.040 Uiso 1 1 calc R
C12 C 0.1407(10) 0.2719(3) 0.7334(9) 0.0259(15) Uani 1 1 d .
C13 C 0.4228(12) 0.2575(3) 0.9841(12) 0.040(2) Uani 1 1 d .
H131 H 0.4785 0.2409 0.9147 0.060 Uiso 1 1 calc R
H132 H 0.3724 0.2293 1.0308 0.060 Uiso 1 1 calc R
H133 H 0.5136 0.2779 1.0822 0.060 Uiso 1 1 calc R

loop_
_atom_site_aniso_label
_atom_site_aniso_U_11
_atom_site_aniso_U_22
_atom_site_aniso_U_33
_atom_site_aniso_U_23
_atom_site_aniso_U_13
_atom_site_aniso_U_12
I1 0.0290(3) 0.0333(3) 0.0267(3) 0.00212(18) 0.0153(2) 0.00229(18)
I2 0.0309(3) 0.0377(3) 0.0204(2) 0.00153(19) 0.0100(2) -0.00159(19)
Zn1 0.0222(4) 0.0227(4) 0.0203(4) 0.0008(3) 0.0079(3) 0.0010(3)
O1 0.028(3) 0.024(2) 0.035(3) 0.003(2) 0.008(2) 0.003(2)
N1 0.026(3) 0.024(3) 0.023(3) -0.005(2) 0.008(3) -0.000(2)
N2 0.022(3) 0.024(3) 0.020(3) 0.003(2) 0.009(2) -0.002(2)
C1 0.023(4) 0.026(3) 0.023(3) -0.000(3) 0.013(3) 0.000(3)
C2 0.027(4) 0.029(4) 0.034(4) -0.002(3) 0.015(3) 0.003(3)
C3 0.040(5) 0.021(3) 0.036(4) 0.004(3) 0.022(4) 0.011(3)
C4 0.048(5) 0.024(4) 0.039(4) -0.009(3) 0.023(4) 0.002(3)
C5 0.030(4) 0.028(4) 0.034(4) -0.008(3) 0.010(3) -0.003(3)
C6 0.025(4) 0.026(3) 0.019(3) 0.000(3) 0.008(3) -0.002(3)
C7 0.029(4) 0.021(3) 0.031(4) -0.002(3) 0.018(3) -0.002(3)
C8 0.033(4) 0.026(3) 0.032(4) -0.005(3) 0.014(3) -0.002(3)
C9 0.032(4) 0.032(4) 0.040(4) -0.007(4) 0.016(4) -0.007(3)
C10 0.047(5) 0.021(3) 0.043(5) -0.009(3) 0.025(4) -0.008(3)
C11 0.038(5) 0.026(4) 0.045(5) 0.004(3) 0.027(4) 0.002(3)
C12 0.029(4) 0.028(3) 0.024(3) 0.001(3) 0.015(3) -0.001(3)
C13 0.040(5) 0.040(4) 0.038(4) 0.008(4) 0.015(4) 0.019(4)

loop_
_atom_type_symbol
_atom_type_description
_atom_type_number_in_cell
_atom_type_scat_dispersion_real
_atom_type_scat_dispersion_imag
_atom_type_scat_source
C C 52 0.0033 0.0016
; International Tables for Crystallography (1992). 
Vol. C, Tables 4.2.6.8 and 6.1.1.4
;
H H 48 0.0000 0.0000
; International Tables for Crystallography (1992). 
Vol. C, Tables 4.2.6.8 and 6.1.1.4
;
I I 8 -0.4742 1.8119
; International Tables for Crystallography (1992). 
Vol. C, Tables 4.2.6.8 and 6.1.1.4
;
N N 8 0.0061 0.0033
; International Tables for Crystallography (1992). 
Vol. C, Tables 4.2.6.8 and 6.1.1.4
;
O O 4 0.0106 0.0060
; International Tables for Crystallography (1992). 
Vol. C, Tables 4.2.6.8 and 6.1.1.4
;
Zn Zn 4 0.2839 1.4301
; International Tables for Crystallography (1992). 
Vol. C, Tables 4.2.6.8 and 6.1.1.4
;

loop_
_geom_angle_atom_site_label_1
_geom_angle_atom_site_label_2
_geom_angle_atom_site_label_3
_geom_angle
N2 Zn1 N1 78.0(2)
N2 Zn1 O1 69.7(2)
N1 Zn1 O1 144.6(2)
N2 Zn1 I2 130.52(16)
N1 Zn1 I2 99.96(16)
O1 Zn1 I2 90.75(13)
N2 Zn1 I1 111.49(16)
N1 Zn1 I1 109.39(17)
O1 Zn1 I1 95.70(13)
I2 Zn1 I1 115.47(4)
C12 O1 C13 118.3(6)
C12 O1 Zn1 112.9(4)
C13 O1 Zn1 126.8(5)
C5 N1 C1 118.4(6)
C5 N1 Zn1 128.2(5)
C1 N1 Zn1 113.3(4)
C6 N2 C7 123.3(6)
C6 N2 Zn1 114.4(5)
C7 N2 Zn1 122.2(5)
N1 C1 C2 122.4(7)
N1 C1 C6 114.9(6)
C2 C1 C6 122.6(7)
C1 C2 C3 118.3(7)
C1 C2 H2 120.8
C3 C2 H2 120.8
C4 C3 C2 119.4(7)
C4 C3 H3 120.3
C2 C3 H3 120.3
C3 C4 C5 118.9(7)
C3 C4 H4 120.6
C5 C4 H4 120.6
N1 C5 C4 122.5(8)
N1 C5 H5 118.7
C4 C5 H5 118.7
N2 C6 C1 119.3(7)
N2 C6 H6 120.3
C1 C6 H6 120.3
C8 C7 C12 119.3(7)
C8 C7 N2 124.3(7)
C12 C7 N2 116.4(7)
C7 C8 C9 120.8(7)
C7 C8 H8 119.6
C9 C8 H8 119.6
C10 C9 C8 118.9(8)
C10 C9 H9 120.5
C8 C9 H9 120.5
C11 C10 C9 121.7(7)
C11 C10 H10 119.2
C9 C10 H10 119.2
C10 C11 C12 119.0(8)
C10 C11 H11 120.5
C12 C11 H11 120.5
O1 C12 C11 124.6(7)
O1 C12 C7 115.1(6)
C11 C12 C7 120.3(7)
O1 C13 H131 109.5
O1 C13 H132 109.5
H131 C13 H132 109.5
O1 C13 H133 109.5
H131 C13 H133 109.5
H132 C13 H133 109.5

loop_
_geom_bond_atom_site_label_1
_geom_bond_atom_site_label_2
_geom_bond_distance
I1 Zn1 2.5572(10)
I2 Zn1 2.5558(9)
Zn1 N2 2.096(6)
Zn1 N1 2.112(6)
Zn1 O1 2.446(5)
O1 C12 1.359(9)
O1 C13 1.429(9)
N1 C5 1.317(9)
N1 C1 1.352(9)
N2 C6 1.275(9)
N2 C7 1.413(9)
C1 C2 1.375(10)
C1 C6 1.450(10)
C2 C3 1.388(10)
C2 H2 0.9500
C3 C4 1.363(12)
C3 H3 0.9500
C4 C5 1.392(11)
C4 H4 0.9500
C5 H5 0.9500
C6 H6 0.9500
C7 C8 1.381(10)
C7 C12 1.407(10)
C8 C9 1.389(10)
C8 H8 0.9500
C9 C10 1.388(12)
C9 H9 0.9500
C10 C11 1.377(12)
C10 H10 0.9500
C11 C12 1.387(11)
C11 H11 0.9500
C13 H131 0.9800
C13 H132 0.9800
C13 H133 0.9800

loop_
_geom_torsion_atom_site_label_1
_geom_torsion_atom_site_label_2
_geom_torsion_atom_site_label_3
_geom_torsion_atom_site_label_4
_geom_torsion
N2 Zn1 O1 C12 15.9(4)
N1 Zn1 O1 C12 40.9(6)
I2 Zn1 O1 C12 149.3(4)
I1 Zn1 O1 C12 -95.0(4)
N2 Zn1 O1 C13 179.1(7)
N1 Zn1 O1 C13 -155.9(6)
I2 Zn1 O1 C13 -47.4(6)
I1 Zn1 O1 C13 68.3(6)
N2 Zn1 N1 C5 179.8(7)
O1 Zn1 N1 C5 156.0(6)
I2 Zn1 N1 C5 50.3(7)
I1 Zn1 N1 C5 -71.4(7)
N2 Zn1 N1 C1 -0.4(5)
O1 Zn1 N1 C1 -24.3(7)
I2 Zn1 N1 C1 -130.0(4)
I1 Zn1 N1 C1 108.4(5)
N1 Zn1 N2 C6 0.0(5)
O1 Zn1 N2 C6 165.6(6)
I2 Zn1 N2 C6 92.9(5)
I1 Zn1 N2 C6 -106.3(5)
N1 Zn1 N2 C7 177.4(5)
O1 Zn1 N2 C7 -17.1(5)
I2 Zn1 N2 C7 -89.7(5)
I1 Zn1 N2 C7 71.1(5)
C5 N1 C1 C2 0.3(10)
Zn1 N1 C1 C2 -179.5(6)
C5 N1 C1 C6 -179.5(7)
Zn1 N1 C1 C6 0.7(7)
N1 C1 C2 C3 0.4(11)
C6 C1 C2 C3 -179.7(7)
C1 C2 C3 C4 0.1(11)
C2 C3 C4 C5 -1.2(12)
C1 N1 C5 C4 -1.5(11)
Zn1 N1 C5 C4 178.2(6)
C3 C4 C5 N1 2.0(12)
C7 N2 C6 C1 -177.0(6)
Zn1 N2 C6 C1 0.3(8)
N1 C1 C6 N2 -0.7(10)
C2 C1 C6 N2 179.5(7)
C6 N2 C7 C8 15.7(11)
Zn1 N2 C7 C8 -161.4(6)
C6 N2 C7 C12 -165.8(7)
Zn1 N2 C7 C12 17.0(8)
C12 C7 C8 C9 1.6(11)
N2 C7 C8 C9 180.0(7)
C7 C8 C9 C10 -1.0(12)
C8 C9 C10 C11 0.8(13)
C9 C10 C11 C12 -1.2(12)
C13 O1 C12 C11 2.5(11)
Zn1 O1 C12 C11 167.3(6)
C13 O1 C12 C7 -177.7(7)
Zn1 O1 C12 C7 -12.9(7)
C10 C11 C12 O1 -178.4(7)
C10 C11 C12 C7 1.8(11)
C8 C7 C12 O1 178.2(6)
N2 C7 C12 O1 -0.3(9)
C8 C7 C12 C11 -2.0(11)
N2 C7 C12 C11 179.5(6)

loop_
_cell_oxdiff_twin_id
_cell_oxdiff_twin_matrix_11
_cell_oxdiff_twin_matrix_12
_cell_oxdiff_twin_matrix_13
_cell_oxdiff_twin_matrix_21
_cell_oxdiff_twin_matrix_22
_cell_oxdiff_twin_matrix_23
_cell_oxdiff_twin_matrix_31
_cell_oxdiff_twin_matrix_32
_cell_oxdiff_twin_matrix_33
1 1.0000 0.0000 0.0000 0.0000 1.0000 0.0000 0.0000 0.0000 1.0000
2 1.0010 0.0004 0.8528 -0.0089 -0.9996 -0.0079 0.0029 0.0004 -0.9982

loop_
_diffrn_oxdiff_twin_id
_diffrn_oxdiff_twin_ratio
_diffrn_oxdiff_twin_reflns_isolated
_diffrn_oxdiff_twin_reflns_overlapped
1 0.6913 9998 7720
2 0.3087 9927 7720
